data_7124671
loop_
_publ_author_name
'Egbert, Jonathan D.'
'O'Hagan, Molly'
'Wiedner, Eric S.'
'Bullock, R. Morris'
'Piro, Nicholas A.'
'Kassel, W. Scott'
'Mock, Michael T.'

_publ_section_title
;
 Putting chromium on the map for N2 reduction: production of hydrazine and
 ammonia. A study of cis-M(N2)2 (M = Cr, Mo, W) bis(diphosphine)
 complexes.
;
_journal_issue 60
_journal_name_full 'Chemical communications (Cambridge, England)'
_journal_page_first 9343
_journal_page_last 9346
_journal_paper_doi 10.1039/c6cc03449g
_journal_volume 52
_journal_year 2016
_chemical_formula_moiety 'C34 H58 Cr F4 N6 P4'
_chemical_formula_sum 'C34 H58 Cr F4 N6 P4'
_chemical_formula_weight 802.74
_chemical_properties_physical 'Air-sensitive, Moisture-sensitive'
_space_group_crystal_system monoclinic
_space_group_IT_number 14
_space_group_name_Hall '-P 2yn'
_space_group_name_H-M_alt 'P 1 21/n 1'
_atom_sites_solution_hydrogens geom
_atom_sites_solution_primary direct
_audit_creation_date 2015-04-16
_audit_creation_method
;
Olex2 1.2
(compiled 2015.01.26 svn.r3150 for OlexSys, GUI svn.r4998)
;
_audit_update_record
;
2016-01-05 deposited with the CCDC.
2016-06-15 downloaded from the CCDC.
;
_cell_angle_alpha 90
_cell_angle_beta 93.7700(10)
_cell_angle_gamma 90
_cell_formula_units_Z 4
_cell_length_a 10.3010(2)
_cell_length_b 18.8047(4)
_cell_length_c 20.7192(4)
_cell_measurement_reflns_used 9971
_cell_measurement_temperature 100
_cell_measurement_theta_max 30.837
_cell_measurement_theta_min 2.166
_cell_volume 4004.77(14)
_computing_cell_refinement 'SAINT v8.34A (Bruker, 2013)'
_computing_data_reduction 'SAINT v8.34A (Bruker, 2013)'
_computing_molecular_graphics 'Olex2 (Dolomanov et al., 2009)'
_computing_publication_material 'Olex2 (Dolomanov et al., 2009)'
_computing_structure_refinement 'XL (Sheldrick, 2008)'
_computing_structure_solution 'XT (Sheldrick, 2015)'
_diffrn_ambient_temperature 100.
_diffrn_detector_area_resol_mean 8
_diffrn_measured_fraction_theta_full 1.000
_diffrn_measured_fraction_theta_max 1.000
_diffrn_measurement_device_type 'Bruker APEX-II CCD'
_diffrn_measurement_method '\w and \f scans'
_diffrn_radiation_monochromator graphite
_diffrn_radiation_type MoK\a
_diffrn_radiation_wavelength 0.71073
_diffrn_reflns_av_R_equivalents 0.0703
_diffrn_reflns_av_unetI/netI 0.0422
_diffrn_reflns_Laue_measured_fraction_full 1.000
_diffrn_reflns_Laue_measured_fraction_max 1.000
_diffrn_reflns_limit_h_max 14
_diffrn_reflns_limit_h_min -14
_diffrn_reflns_limit_k_max 26
_diffrn_reflns_limit_k_min -26
_diffrn_reflns_limit_l_max 29
_diffrn_reflns_limit_l_min -29
_diffrn_reflns_number 92748
_diffrn_reflns_point_group_measured_fraction_full 1.000
_diffrn_reflns_point_group_measured_fraction_max 1.000
_diffrn_reflns_theta_full 26.000
_diffrn_reflns_theta_max 30.034
_diffrn_reflns_theta_min 1.464
_diffrn_source 'sealed tube'
_diffrn_standards_number 0
_exptl_absorpt_coefficient_mu 0.496
_exptl_absorpt_correction_T_max 0.7462
_exptl_absorpt_correction_T_min 0.6623
_exptl_absorpt_correction_type multi-scan
_exptl_absorpt_process_details
;
SADABS-2014/5 (Bruker,2014/5) was used for absorption correction.
wR2(int) was 0.0670 before and 0.0614 after correction.
The Ratio of minimum to maximum transmission is 0.8876.
The \l/2 correction factor is 0.00150.
;
_exptl_crystal_colour yellow
_exptl_crystal_colour_primary yellow
_exptl_crystal_density_diffrn 1.331
_exptl_crystal_description prism
_exptl_crystal_F_000 1696
_exptl_crystal_recrystallization_method 'Re-crystallisation from solvent: Ethyl Ether'
_exptl_crystal_size_max 0.25
_exptl_crystal_size_mid 0.2
_exptl_crystal_size_min 0.06
_refine_diff_density_max 0.501
_refine_diff_density_min -0.380
_refine_diff_density_rms 0.072
_refine_ls_extinction_method none
_refine_ls_goodness_of_fit_ref 1.027
_refine_ls_hydrogen_treatment constr
_refine_ls_matrix_type full
_refine_ls_number_parameters 450
_refine_ls_number_reflns 11730
_refine_ls_number_restraints 0
_refine_ls_restrained_S_all 1.027
_refine_ls_R_factor_all 0.0639
_refine_ls_R_factor_gt 0.0387
_refine_ls_shift/su_max 0.002
_refine_ls_shift/su_mean 0.000
_refine_ls_structure_factor_coef Fsqd
_refine_ls_weighting_details 'w=1/[\s^2^(Fo^2^)+(0.0396P)^2^+1.6094P] where P=(Fo^2^+2Fc^2^)/3'
_refine_ls_weighting_scheme calc
_refine_ls_wR_factor_gt 0.0859
_refine_ls_wR_factor_ref 0.0969
_reflns_Friedel_coverage 0.000
_reflns_number_gt 8640
_reflns_number_total 11730
_reflns_threshold_expression 'I > 2\s(I)'
_cod_data_source_file c6cc03449g2.cif
_cod_data_source_block pnl189
_cod_database_code 7124671
_shelx_space_group_comment
;
The symmetry employed for this shelxl refinement is uniquely defined
by the following loop, which should always be used as a source of
symmetry information in preference to the above space-group names.
They are only intended as comments.
;
_olex2_refinement_description
;
1. Fixed Uiso
 At 1.2 times of:
  All C(H) groups, All C(H,H) groups
 At 1.5 times of:
  All C(H,H,H) groups
2.a Secondary CH2 refined with riding coordinates:
 C26(H26A,H26B), C21(H21A,H21B), C27(H27A,H27B), C10(H10A,H10B), C28(H28A,
 H28B), C11(H11A,H11B), C25(H25A,H25B), C19(H19A,H19B), C9(H9A,H9B), C1(H1A,
 H1B), C23(H23A,H23B), C3(H3A,H3B), C5(H5A,H5B), C7(H7A,H7B)
2.b Aromatic/amide H refined with riding coordinates:
 C16(H16), C15(H15), C14(H14), C33(H33), C31(H31), C32(H32)
2.c Idealised Me refined as rotating group:
 C18(H18A,H18B,H18C), C2(H2A,H2B,H2C), C24(H24A,H24B,H24C), C20(H20A,H20B,
 H20C), C8(H8A,H8B,H8C), C22(H22A,H22B,H22C), C4(H4A,H4B,H4C), C6(H6A,H6B,H6C)
;
_shelx_shelxl_version_number 2014/7
_olex2_exptl_crystal_mounting_method 'mounted in NVH imersion oil on a nylon fiber'
_olex2_submission_special_instructions 'No special instructions were received'

loop_
_space_group_symop_operation_xyz
'x, y, z'
'-x+1/2, y+1/2, -z+1/2'
'-x, -y, -z'
'x-1/2, -y-1/2, z-1/2'

loop_
_atom_site_label
_atom_site_type_symbol
_atom_site_fract_x
_atom_site_fract_y
_atom_site_fract_z
_atom_site_U_iso_or_equiv
_atom_site_adp_type
_atom_site_occupancy
_atom_site_site_symmetry_order
_atom_site_calc_flag
_atom_site_refinement_flags_posn
Cr1 Cr 0.74128(2) 0.65565(2) 0.25501(2) 0.01236(6) Uani 1 1 d .
P4 P 0.89454(4) 0.57278(2) 0.21867(2) 0.01419(9) Uani 1 1 d .
P3 P 0.64908(4) 0.65432(2) 0.14873(2) 0.01371(9) Uani 1 1 d .
P2 P 0.84152(4) 0.66599(2) 0.35883(2) 0.01493(9) Uani 1 1 d .
P1 P 0.60159(4) 0.57133(2) 0.29976(2) 0.01505(9) Uani 1 1 d .
F3 F 1.00753(11) 0.62307(6) 0.00514(6) 0.0314(3) Uani 1 1 d .
F2 F 0.89725(11) 0.55735(6) 0.58652(5) 0.0316(3) Uani 1 1 d .
F1 F 0.48529(11) 0.62929(7) 0.50079(6) 0.0345(3) Uani 1 1 d .
F4 F 0.60621(12) 0.52022(7) -0.06161(6) 0.0380(3) Uani 1 1 d .
N6 N 0.80122(13) 0.55632(7) 0.09273(6) 0.0157(3) Uani 1 1 d .
N5 N 0.70595(13) 0.56762(8) 0.42517(6) 0.0168(3) Uani 1 1 d .
N3 N 0.85312(14) 0.72919(7) 0.23368(6) 0.0170(3) Uani 1 1 d .
N1 N 0.61920(14) 0.72484(8) 0.27302(7) 0.0175(3) Uani 1 1 d .
N2 N 0.54477(16) 0.76723(8) 0.28258(7) 0.0249(3) Uani 1 1 d .
N4 N 0.91932(16) 0.77524(8) 0.22362(7) 0.0256(3) Uani 1 1 d .
C29 C 0.80813(17) 0.56830(9) -0.02518(8) 0.0195(3) Uani 1 1 d .
C26 C 0.66425(16) 0.57577(9) 0.09627(8) 0.0169(3) Uani 1 1 d .
H26A H 0.6160 0.5353 0.1138 0.020 Uiso 1 1 calc R
H26B H 0.6256 0.5864 0.0523 0.020 Uiso 1 1 calc R
C21 C 0.71476(17) 0.72108(9) 0.09399(8) 0.0187(3) Uani 1 1 d .
H21A H 0.8108 0.7172 0.0967 0.022 Uiso 1 1 calc R
H21B H 0.6831 0.7098 0.0490 0.022 Uiso 1 1 calc R
C27 C 0.84645(16) 0.51394(9) 0.14911(8) 0.0173(3) Uani 1 1 d .
H27A H 0.9218 0.4846 0.1382 0.021 Uiso 1 1 calc R
H27B H 0.7762 0.4815 0.1610 0.021 Uiso 1 1 calc R
C12 C 0.69177(17) 0.59084(9) 0.54069(8) 0.0197(3) Uani 1 1 d .
C10 C 0.83816(16) 0.59404(10) 0.41971(8) 0.0191(3) Uani 1 1 d .
H10A H 0.8947 0.5545 0.4071 0.023 Uiso 1 1 calc R
H10B H 0.8729 0.6122 0.4622 0.023 Uiso 1 1 calc R
C28 C 0.82216(17) 0.51859(9) 0.03192(8) 0.0190(3) Uani 1 1 d .
H28A H 0.7582 0.4795 0.0259 0.023 Uiso 1 1 calc R
H28B H 0.9103 0.4974 0.0345 0.023 Uiso 1 1 calc R
C11 C 0.69195(18) 0.53437(10) 0.48888(8) 0.0208(3) Uani 1 1 d .
H11A H 0.7648 0.5009 0.4987 0.025 Uiso 1 1 calc R
H11B H 0.6096 0.5071 0.4880 0.025 Uiso 1 1 calc R
C25 C 1.03587(16) 0.61712(9) 0.18519(8) 0.0195(3) Uani 1 1 d .
H25A H 1.0020 0.6542 0.1546 0.023 Uiso 1 1 calc R
H25B H 1.0849 0.6419 0.2212 0.023 Uiso 1 1 calc R
C19 C 0.47208(16) 0.66857(10) 0.13550(8) 0.0194(3) Uani 1 1 d .
H19A H 0.4278 0.6290 0.1567 0.023 Uiso 1 1 calc R
H19B H 0.4502 0.7128 0.1583 0.023 Uiso 1 1 calc R
C9 C 0.66596(18) 0.51972(9) 0.37160(8) 0.0201(3) Uani 1 1 d .
H9A H 0.5980 0.4869 0.3854 0.024 Uiso 1 1 calc R
H9B H 0.7414 0.4909 0.3599 0.024 Uiso 1 1 calc R
C1 C 0.46010(16) 0.60918(10) 0.33891(8) 0.0210(4) Uani 1 1 d .
H1A H 0.4291 0.5733 0.3693 0.025 Uiso 1 1 calc R
H1B H 0.4904 0.6509 0.3648 0.025 Uiso 1 1 calc R
C23 C 0.97646(17) 0.50516(9) 0.27240(8) 0.0204(3) Uani 1 1 d .
H23A H 1.0662 0.4983 0.2591 0.024 Uiso 1 1 calc R
H23B H 0.9829 0.5239 0.3171 0.024 Uiso 1 1 calc R
C3 C 0.52400(18) 0.49758(10) 0.25176(8) 0.0221(4) Uani 1 1 d .
H3A H 0.4733 0.5187 0.2143 0.027 Uiso 1 1 calc R
H3B H 0.5940 0.4685 0.2345 0.027 Uiso 1 1 calc R
C17 C 0.79268(18) 0.60147(10) 0.58716(8) 0.0218(4) Uani 1 1 d .
C18 C 0.41386(17) 0.67408(11) 0.06584(8) 0.0243(4) Uani 1 1 d .
H18A H 0.4267 0.6290 0.0433 0.036 Uiso 1 1 calc GR
H18B H 0.4570 0.7125 0.0435 0.036 Uiso 1 1 calc GR
H18C H 0.3206 0.6842 0.0660 0.036 Uiso 1 1 calc GR
C5 C 0.77875(18) 0.73850(10) 0.40863(8) 0.0224(4) Uani 1 1 d .
H5A H 0.6833 0.7330 0.4097 0.027 Uiso 1 1 calc R
H5B H 0.8169 0.7333 0.4535 0.027 Uiso 1 1 calc R
C34 C 0.70267(19) 0.56788(11) -0.06991(9) 0.0261(4) Uani 1 1 d .
C30 C 0.90175(18) 0.61902(10) -0.03728(9) 0.0244(4) Uani 1 1 d .
C7 C 1.01816(16) 0.68346(10) 0.36396(8) 0.0207(4) Uani 1 1 d .
H7A H 1.0607 0.6435 0.3424 0.025 Uiso 1 1 calc R
H7B H 1.0331 0.7268 0.3383 0.025 Uiso 1 1 calc R
C16 C 0.79393(19) 0.65414(10) 0.63376(9) 0.0258(4) Uani 1 1 d .
H16 H 0.8654 0.6590 0.6648 0.031 Uiso 1 1 calc R
C13 C 0.58872(18) 0.63808(11) 0.54404(9) 0.0246(4) Uani 1 1 d .
C2 C 0.34510(17) 0.63215(12) 0.29392(9) 0.0282(4) Uani 1 1 d .
H2A H 0.3738 0.6677 0.2634 0.042 Uiso 1 1 calc GR
H2B H 0.2776 0.6527 0.3194 0.042 Uiso 1 1 calc GR
H2C H 0.3097 0.5908 0.2700 0.042 Uiso 1 1 calc GR
C24 C 1.13242(18) 0.57161(11) 0.15030(9) 0.0263(4) Uani 1 1 d .
H24A H 1.0900 0.5532 0.1100 0.039 Uiso 1 1 calc GR
H24B H 1.1616 0.5318 0.1781 0.039 Uiso 1 1 calc GR
H24C H 1.2075 0.6007 0.1404 0.039 Uiso 1 1 calc GR
C15 C 0.68856(19) 0.69945(11) 0.63390(9) 0.0278(4) Uani 1 1 d .
H15 H 0.6875 0.7362 0.6653 0.033 Uiso 1 1 calc R
C20 C 0.6777(2) 0.79770(10) 0.10877(9) 0.0259(4) Uani 1 1 d .
H20A H 0.7279 0.8303 0.0831 0.039 Uiso 1 1 calc GR
H20B H 0.6969 0.8074 0.1549 0.039 Uiso 1 1 calc GR
H20C H 0.5846 0.8047 0.0978 0.039 Uiso 1 1 calc GR
C14 C 0.58437(19) 0.69181(11) 0.58876(9) 0.0294(4) Uani 1 1 d .
H14 H 0.5117 0.7229 0.5887 0.035 Uiso 1 1 calc R
C8 C 1.08846(18) 0.69342(12) 0.43063(9) 0.0316(5) Uani 1 1 d .
H8A H 1.1805 0.7038 0.4257 0.047 Uiso 1 1 calc GR
H8B H 1.0811 0.6498 0.4560 0.047 Uiso 1 1 calc GR
H8C H 1.0489 0.7330 0.4530 0.047 Uiso 1 1 calc GR
C22 C 0.9092(2) 0.43278(10) 0.27266(10) 0.0289(4) Uani 1 1 d .
H22A H 0.9291 0.4062 0.2339 0.043 Uiso 1 1 calc GR
H22B H 0.8150 0.4396 0.2730 0.043 Uiso 1 1 calc GR
H22C H 0.9405 0.4062 0.3113 0.043 Uiso 1 1 calc GR
C33 C 0.6890(2) 0.61279(12) -0.12268(10) 0.0365(5) Uani 1 1 d .
H33 H 0.6134 0.6110 -0.1515 0.044 Uiso 1 1 calc R
C4 C 0.4338(2) 0.44747(11) 0.28627(9) 0.0328(5) Uani 1 1 d .
H4A H 0.3861 0.4172 0.2543 0.049 Uiso 1 1 calc GR
H4B H 0.3719 0.4755 0.3097 0.049 Uiso 1 1 calc GR
H4C H 0.4857 0.4176 0.3169 0.049 Uiso 1 1 calc GR
C6 C 0.8076(2) 0.81357(10) 0.38507(10) 0.0325(5) Uani 1 1 d .
H6A H 0.7781 0.8180 0.3393 0.049 Uiso 1 1 calc GR
H6B H 0.9014 0.8225 0.3903 0.049 Uiso 1 1 calc GR
H6C H 0.7618 0.8483 0.4105 0.049 Uiso 1 1 calc GR
C31 C 0.8954(2) 0.66403(12) -0.08968(10) 0.0360(5) Uani 1 1 d .
H31 H 0.9634 0.6969 -0.0962 0.043 Uiso 1 1 calc R
C32 C 0.7872(2) 0.66017(12) -0.13261(10) 0.0389(5) Uani 1 1 d .
H32 H 0.7807 0.6905 -0.1693 0.047 Uiso 1 1 calc R

loop_
_atom_site_aniso_label
_atom_site_aniso_U_11
_atom_site_aniso_U_22
_atom_site_aniso_U_33
_atom_site_aniso_U_23
_atom_site_aniso_U_13
_atom_site_aniso_U_12
Cr1 0.01135(12) 0.01426(12) 0.01172(12) -0.00029(9) 0.00269(9) -0.00040(9)
P4 0.01228(18) 0.0164(2) 0.01409(19) 0.00015(15) 0.00230(14) 0.00051(15)
P3 0.01171(18) 0.0175(2) 0.01216(19) 0.00052(15) 0.00270(14) 0.00091(15)
P2 0.01281(19) 0.0197(2) 0.01249(19) -0.00131(16) 0.00270(14) -0.00212(15)
P1 0.01315(19) 0.0185(2) 0.01375(19) 0.00009(16) 0.00260(15) -0.00206(16)
F3 0.0211(6) 0.0343(6) 0.0394(7) -0.0005(5) 0.0051(5) -0.0057(5)
F2 0.0305(6) 0.0376(7) 0.0260(6) -0.0019(5) -0.0036(5) 0.0115(5)
F1 0.0202(6) 0.0542(8) 0.0290(6) -0.0045(5) 0.0014(5) 0.0066(5)
F4 0.0339(7) 0.0475(8) 0.0316(6) -0.0061(6) -0.0043(5) -0.0147(6)
N6 0.0144(6) 0.0195(7) 0.0135(6) -0.0017(5) 0.0031(5) -0.0001(5)
N5 0.0163(7) 0.0209(7) 0.0136(6) 0.0020(5) 0.0035(5) -0.0029(5)
N3 0.0183(7) 0.0183(7) 0.0147(6) -0.0010(5) 0.0038(5) 0.0004(6)
N1 0.0184(7) 0.0189(7) 0.0156(7) 0.0010(5) 0.0039(5) -0.0012(6)
N2 0.0265(8) 0.0229(8) 0.0263(8) 0.0000(6) 0.0085(6) 0.0052(6)
N4 0.0280(8) 0.0252(8) 0.0243(8) 0.0009(6) 0.0059(6) -0.0074(7)
C29 0.0221(8) 0.0210(8) 0.0163(8) -0.0051(7) 0.0067(6) 0.0002(7)
C26 0.0157(7) 0.0208(8) 0.0144(7) -0.0022(6) 0.0018(6) -0.0016(6)
C21 0.0195(8) 0.0207(8) 0.0162(8) 0.0026(6) 0.0040(6) -0.0005(7)
C27 0.0172(8) 0.0180(8) 0.0171(8) -0.0011(6) 0.0036(6) 0.0014(6)
C12 0.0214(8) 0.0251(9) 0.0133(7) 0.0038(6) 0.0066(6) -0.0026(7)
C10 0.0148(8) 0.0280(9) 0.0147(8) 0.0020(7) 0.0020(6) -0.0013(7)
C28 0.0219(8) 0.0197(8) 0.0160(8) -0.0049(6) 0.0054(6) 0.0004(7)
C11 0.0230(9) 0.0243(9) 0.0153(8) 0.0043(7) 0.0036(6) -0.0024(7)
C25 0.0127(7) 0.0251(9) 0.0213(8) -0.0006(7) 0.0050(6) -0.0015(6)
C19 0.0132(7) 0.0284(9) 0.0167(8) 0.0021(7) 0.0023(6) 0.0013(7)
C9 0.0241(9) 0.0202(8) 0.0164(8) 0.0011(6) 0.0035(6) -0.0021(7)
C1 0.0151(8) 0.0301(10) 0.0185(8) -0.0008(7) 0.0061(6) -0.0015(7)
C23 0.0190(8) 0.0222(9) 0.0197(8) 0.0028(7) 0.0002(6) 0.0046(7)
C3 0.0247(9) 0.0259(9) 0.0161(8) -0.0020(7) 0.0037(7) -0.0086(7)
C17 0.0226(9) 0.0252(9) 0.0183(8) 0.0043(7) 0.0056(7) 0.0016(7)
C18 0.0171(8) 0.0371(11) 0.0186(8) 0.0037(7) 0.0001(6) 0.0022(7)
C5 0.0216(9) 0.0274(9) 0.0181(8) -0.0070(7) 0.0017(7) 0.0002(7)
C34 0.0274(10) 0.0326(10) 0.0188(8) -0.0070(7) 0.0050(7) -0.0028(8)
C30 0.0222(9) 0.0266(10) 0.0252(9) -0.0017(7) 0.0075(7) 0.0015(7)
C7 0.0157(8) 0.0286(9) 0.0181(8) -0.0020(7) 0.0020(6) -0.0050(7)
C16 0.0285(10) 0.0301(10) 0.0192(8) -0.0003(7) 0.0038(7) -0.0057(8)
C13 0.0190(8) 0.0360(11) 0.0193(9) 0.0039(7) 0.0052(7) -0.0011(7)
C2 0.0151(8) 0.0448(12) 0.0252(9) -0.0008(8) 0.0045(7) 0.0029(8)
C24 0.0183(8) 0.0362(11) 0.0251(9) -0.0054(8) 0.0070(7) -0.0004(8)
C15 0.0309(10) 0.0291(10) 0.0248(9) -0.0049(8) 0.0116(8) -0.0030(8)
C20 0.0315(10) 0.0215(9) 0.0247(9) 0.0044(7) 0.0018(8) 0.0023(8)
C14 0.0261(10) 0.0321(11) 0.0313(10) -0.0007(8) 0.0114(8) 0.0063(8)
C8 0.0184(9) 0.0552(14) 0.0211(9) -0.0045(9) 0.0003(7) -0.0086(9)
C22 0.0347(11) 0.0228(9) 0.0287(10) 0.0044(8) -0.0013(8) 0.0032(8)
C33 0.0415(12) 0.0492(14) 0.0185(9) -0.0009(9) -0.0006(8) 0.0085(10)
C4 0.0426(12) 0.0343(11) 0.0218(9) -0.0009(8) 0.0045(8) -0.0215(9)
C6 0.0375(12) 0.0260(10) 0.0343(11) -0.0100(8) 0.0039(9) -0.0015(9)
C31 0.0400(12) 0.0331(12) 0.0372(12) 0.0078(9) 0.0188(10) -0.0006(9)
C32 0.0499(14) 0.0448(13) 0.0236(10) 0.0096(9) 0.0130(9) 0.0097(11)

loop_
_atom_type_symbol
_atom_type_description
_atom_type_scat_dispersion_real
_atom_type_scat_dispersion_imag
_atom_type_scat_source
C C 0.0033 0.0016 'International Tables Vol C Tables 4.2.6.8 and 6.1.1.4'
H H 0.0000 0.0000 'International Tables Vol C Tables 4.2.6.8 and 6.1.1.4'
Cr Cr 0.3209 0.6236 'International Tables Vol C Tables 4.2.6.8 and 6.1.1.4'
F F 0.0171 0.0103 'International Tables Vol C Tables 4.2.6.8 and 6.1.1.4'
N N 0.0061 0.0033 'International Tables Vol C Tables 4.2.6.8 and 6.1.1.4'
P P 0.1023 0.0942 'International Tables Vol C Tables 4.2.6.8 and 6.1.1.4'

loop_
_geom_angle_atom_site_label_1
_geom_angle_atom_site_label_2
_geom_angle_atom_site_label_3
_geom_angle
P3 Cr1 P4 86.086(16)
P3 Cr1 P1 98.143(17)
P2 Cr1 P4 94.813(17)
P2 Cr1 P3 175.178(19)
P2 Cr1 P1 86.465(16)
P1 Cr1 P4 96.793(17)
N3 Cr1 P4 88.72(4)
N3 Cr1 P3 90.22(4)
N3 Cr1 P2 85.07(4)
N3 Cr1 P1 170.26(4)
N1 Cr1 P4 172.90(4)
N1 Cr1 P3 87.62(4)
N1 Cr1 P2 91.19(4)
N1 Cr1 P1 87.35(4)
N1 Cr1 N3 88.02(6)
C27 P4 Cr1 119.18(6)
C25 P4 Cr1 112.24(6)
C25 P4 C27 98.84(8)
C25 P4 C23 101.27(8)
C23 P4 Cr1 123.00(6)
C23 P4 C27 98.33(8)
C26 P3 Cr1 121.18(6)
C26 P3 C21 97.67(8)
C21 P3 Cr1 115.31(6)
C19 P3 Cr1 118.30(5)
C19 P3 C26 98.61(8)
C19 P3 C21 102.00(8)
C10 P2 Cr1 122.71(6)
C10 P2 C5 97.79(8)
C5 P2 Cr1 115.19(6)
C7 P2 Cr1 116.30(6)
C7 P2 C10 98.82(8)
C7 P2 C5 102.47(8)
C9 P1 Cr1 117.89(6)
C1 P1 Cr1 115.39(6)
C1 P1 C9 95.69(8)
C1 P1 C3 101.41(8)
C3 P1 Cr1 122.76(6)
C3 P1 C9 99.03(8)
C26 N6 C27 110.68(13)
C26 N6 C28 111.01(13)
C27 N6 C28 111.28(13)
C10 N5 C11 111.08(13)
C10 N5 C9 111.53(13)
C9 N5 C11 112.17(13)
N4 N3 Cr1 176.54(14)
N2 N1 Cr1 178.52(14)
C34 C29 C28 123.63(16)
C34 C29 C30 114.03(17)
C30 C29 C28 122.35(16)
P3 C26 H26A 109.6
P3 C26 H26B 109.6
N6 C26 P3 110.38(11)
N6 C26 H26A 109.6
N6 C26 H26B 109.6
H26A C26 H26B 108.1
P3 C21 H21A 108.7
P3 C21 H21B 108.7
H21A C21 H21B 107.6
C20 C21 P3 114.29(12)
C20 C21 H21A 108.7
C20 C21 H21B 108.7
P4 C27 H27A 109.6
P4 C27 H27B 109.6
N6 C27 P4 110.44(11)
N6 C27 H27A 109.6
N6 C27 H27B 109.6
H27A C27 H27B 108.1
C17 C12 C11 124.07(16)
C17 C12 C13 114.46(16)
C13 C12 C11 121.45(16)
P2 C10 H10A 109.4
P2 C10 H10B 109.4
N5 C10 P2 111.13(11)
N5 C10 H10A 109.4
N5 C10 H10B 109.4
H10A C10 H10B 108.0
N6 C28 C29 111.13(13)
N6 C28 H28A 109.4
N6 C28 H28B 109.4
C29 C28 H28A 109.4
C29 C28 H28B 109.4
H28A C28 H28B 108.0
N5 C11 C12 110.03(14)
N5 C11 H11A 109.7
N5 C11 H11B 109.7
C12 C11 H11A 109.7
C12 C11 H11B 109.7
H11A C11 H11B 108.2
P4 C25 H25A 107.7
P4 C25 H25B 107.7
H25A C25 H25B 107.1
C24 C25 P4 118.47(13)
C24 C25 H25A 107.7
C24 C25 H25B 107.7
P3 C19 H19A 107.8
P3 C19 H19B 107.8
H19A C19 H19B 107.1
C18 C19 P3 118.18(12)
C18 C19 H19A 107.8
C18 C19 H19B 107.8
P1 C9 H9A 109.5
P1 C9 H9B 109.5
N5 C9 P1 110.63(11)
N5 C9 H9A 109.5
N5 C9 H9B 109.5
H9A C9 H9B 108.1
P1 C1 H1A 108.2
P1 C1 H1B 108.2
H1A C1 H1B 107.4
C2 C1 P1 116.33(12)
C2 C1 H1A 108.2
C2 C1 H1B 108.2
P4 C23 H23A 108.5
P4 C23 H23B 108.5
H23A C23 H23B 107.5
C22 C23 P4 115.11(12)
C22 C23 H23A 108.5
C22 C23 H23B 108.5
P1 C3 H3A 107.9
P1 C3 H3B 107.9
H3A C3 H3B 107.2
C4 C3 P1 117.52(12)
C4 C3 H3A 107.9
C4 C3 H3B 107.9
F2 C17 C12 117.64(16)
F2 C17 C16 118.21(16)
C16 C17 C12 124.15(17)
C19 C18 H18A 109.5
C19 C18 H18B 109.5
C19 C18 H18C 109.5
H18A C18 H18B 109.5
H18A C18 H18C 109.5
H18B C18 H18C 109.5
P2 C5 H5A 108.6
P2 C5 H5B 108.6
H5A C5 H5B 107.5
C6 C5 P2 114.81(13)
C6 C5 H5A 108.6
C6 C5 H5B 108.6
F4 C34 C29 117.97(17)
F4 C34 C33 117.81(18)
C29 C34 C33 124.22(19)
F3 C30 C29 117.30(16)
F3 C30 C31 118.15(18)
C31 C30 C29 124.53(19)
P2 C7 H7A 107.6
P2 C7 H7B 107.6
H7A C7 H7B 107.1
C8 C7 P2 118.73(12)
C8 C7 H7A 107.6
C8 C7 H7B 107.6
C17 C16 H16 120.9
C15 C16 C17 118.20(18)
C15 C16 H16 120.9
F1 C13 C12 117.30(17)
F1 C13 C14 118.44(17)
C14 C13 C12 124.26(18)
C1 C2 H2A 109.5
C1 C2 H2B 109.5
C1 C2 H2C 109.5
H2A C2 H2B 109.5
H2A C2 H2C 109.5
H2B C2 H2C 109.5
C25 C24 H24A 109.5
C25 C24 H24B 109.5
C25 C24 H24C 109.5
H24A C24 H24B 109.5
H24A C24 H24C 109.5
H24B C24 H24C 109.5
C16 C15 H15 119.7
C16 C15 C14 120.63(18)
C14 C15 H15 119.7
C21 C20 H20A 109.5
C21 C20 H20B 109.5
C21 C20 H20C 109.5
H20A C20 H20B 109.5
H20A C20 H20C 109.5
H20B C20 H20C 109.5
C13 C14 C15 118.30(18)
C13 C14 H14 120.9
C15 C14 H14 120.9
C7 C8 H8A 109.5
C7 C8 H8B 109.5
C7 C8 H8C 109.5
H8A C8 H8B 109.5
H8A C8 H8C 109.5
H8B C8 H8C 109.5
C23 C22 H22A 109.5
C23 C22 H22B 109.5
C23 C22 H22C 109.5
H22A C22 H22B 109.5
H22A C22 H22C 109.5
H22B C22 H22C 109.5
C34 C33 H33 120.7
C32 C33 C34 118.5(2)
C32 C33 H33 120.7
C3 C4 H4A 109.5
C3 C4 H4B 109.5
C3 C4 H4C 109.5
H4A C4 H4B 109.5
H4A C4 H4C 109.5
H4B C4 H4C 109.5
C5 C6 H6A 109.5
C5 C6 H6B 109.5
C5 C6 H6C 109.5
H6A C6 H6B 109.5
H6A C6 H6C 109.5
H6B C6 H6C 109.5
C30 C31 H31 121.0
C30 C31 C32 118.1(2)
C32 C31 H31 121.0
C33 C32 C31 120.6(2)
C33 C32 H32 119.7
C31 C32 H32 119.7

loop_
_geom_bond_atom_site_label_1
_geom_bond_atom_site_label_2
_geom_bond_distance
Cr1 P4 2.3758(5)
Cr1 P3 2.3402(5)
Cr1 P2 2.3321(5)
Cr1 P1 2.3707(5)
Cr1 N3 1.8713(14)
Cr1 N1 1.8642(14)
P4 C27 1.8581(17)
P4 C25 1.8517(17)
P4 C23 1.8560(17)
P3 C26 1.8467(17)
P3 C21 1.8496(17)
P3 C19 1.8454(17)
P2 C10 1.8517(17)
P2 C5 1.8519(18)
P2 C7 1.8451(17)
P1 C9 1.8619(17)
P1 C1 1.8558(17)
P1 C3 1.8566(17)
F3 C30 1.356(2)
F2 C17 1.360(2)
F1 C13 1.356(2)
F4 C34 1.357(2)
N6 C26 1.464(2)
N6 C27 1.465(2)
N6 C28 1.474(2)
N5 C10 1.461(2)
N5 C11 1.476(2)
N5 C9 1.467(2)
N3 N4 1.130(2)
N1 N2 1.132(2)
C29 C28 1.507(2)
C29 C34 1.381(3)
C29 C30 1.391(3)
C26 H26A 0.9900
C26 H26B 0.9900
C21 H21A 0.9900
C21 H21B 0.9900
C21 C20 1.527(2)
C27 H27A 0.9900
C27 H27B 0.9900
C12 C11 1.510(2)
C12 C17 1.384(2)
C12 C13 1.390(3)
C10 H10A 0.9900
C10 H10B 0.9900
C28 H28A 0.9900
C28 H28B 0.9900
C11 H11A 0.9900
C11 H11B 0.9900
C25 H25A 0.9900
C25 H25B 0.9900
C25 C24 1.529(2)
C19 H19A 0.9900
C19 H19B 0.9900
C19 C18 1.530(2)
C9 H9A 0.9900
C9 H9B 0.9900
C1 H1A 0.9900
C1 H1B 0.9900
C1 C2 1.521(2)
C23 H23A 0.9900
C23 H23B 0.9900
C23 C22 1.527(3)
C3 H3A 0.9900
C3 H3B 0.9900
C3 C4 1.533(2)
C17 C16 1.383(3)
C18 H18A 0.9800
C18 H18B 0.9800
C18 H18C 0.9800
C5 H5A 0.9900
C5 H5B 0.9900
C5 C6 1.529(3)
C34 C33 1.382(3)
C30 C31 1.375(3)
C7 H7A 0.9900
C7 H7B 0.9900
C7 C8 1.529(2)
C16 H16 0.9500
C16 C15 1.380(3)
C13 C14 1.374(3)
C2 H2A 0.9800
C2 H2B 0.9800
C2 H2C 0.9800
C24 H24A 0.9800
C24 H24B 0.9800
C24 H24C 0.9800
C15 H15 0.9500
C15 C14 1.384(3)
C20 H20A 0.9800
C20 H20B 0.9800
C20 H20C 0.9800
C14 H14 0.9500
C8 H8A 0.9800
C8 H8B 0.9800
C8 H8C 0.9800
C22 H22A 0.9800
C22 H22B 0.9800
C22 H22C 0.9800
C33 H33 0.9500
C33 C32 1.374(3)
C4 H4A 0.9800
C4 H4B 0.9800
C4 H4C 0.9800
C6 H6A 0.9800
C6 H6B 0.9800
C6 H6C 0.9800
C31 H31 0.9500
C31 C32 1.381(3)
C32 H32 0.9500

loop_
_geom_torsion_atom_site_label_1
_geom_torsion_atom_site_label_2
_geom_torsion_atom_site_label_3
_geom_torsion_atom_site_label_4
_geom_torsion
Cr1 P4 C27 N6 55.99(12)
Cr1 P4 C25 C24 -170.65(12)
Cr1 P4 C23 C22 93.13(14)
Cr1 P3 C26 N6 -54.70(13)
Cr1 P3 C21 C20 -69.89(14)
Cr1 P3 C19 C18 174.82(12)
Cr1 P2 C10 N5 -49.46(14)
Cr1 P2 C5 C6 -67.64(15)
Cr1 P2 C7 C8 177.83(13)
Cr1 P1 C9 N5 58.93(13)
Cr1 P1 C1 C2 79.22(15)
Cr1 P1 C3 C4 -178.94(13)
F3 C30 C31 C32 -179.59(18)
F2 C17 C16 C15 179.22(16)
F1 C13 C14 C15 178.32(17)
F4 C34 C33 C32 -178.46(18)
C29 C34 C33 C32 1.4(3)
C29 C30 C31 C32 1.7(3)
C26 P3 C21 C20 160.20(13)
C26 P3 C19 C18 -52.64(15)
C26 N6 C27 P4 -83.31(14)
C26 N6 C28 C29 70.69(17)
C21 P3 C26 N6 71.15(12)
C21 P3 C19 C18 47.17(16)
C27 P4 C25 C24 -44.02(15)
C27 P4 C23 C22 -39.92(15)
C27 N6 C26 P3 81.97(14)
C27 N6 C28 C29 -165.55(14)
C12 C17 C16 C15 -0.5(3)
C12 C13 C14 C15 -0.5(3)
C10 P2 C5 C6 160.51(14)
C10 P2 C7 C8 -48.79(17)
C10 N5 C11 C12 72.57(18)
C10 N5 C9 P1 -84.49(15)
C28 N6 C26 P3 -153.92(11)
C28 N6 C27 P4 152.75(11)
C28 C29 C34 F4 0.3(3)
C28 C29 C34 C33 -179.54(18)
C28 C29 C30 F3 -0.8(2)
C28 C29 C30 C31 177.92(18)
C11 N5 C10 P2 -156.19(12)
C11 N5 C9 P1 150.19(12)
C11 C12 C17 F2 -1.2(3)
C11 C12 C17 C16 178.52(17)
C11 C12 C13 F1 3.1(2)
C11 C12 C13 C14 -178.07(17)
C25 P4 C27 N6 -65.72(12)
C25 P4 C23 C22 -140.73(14)
C19 P3 C26 N6 174.60(11)
C19 P3 C21 C20 59.65(14)
C9 P1 C1 C2 -156.19(15)
C9 P1 C3 C4 49.33(17)
C9 N5 C10 P2 77.88(15)
C9 N5 C11 C12 -161.86(14)
C1 P1 C9 N5 -63.78(13)
C1 P1 C3 C4 -48.41(17)
C23 P4 C27 N6 -168.59(11)
C23 P4 C25 C24 56.38(15)
C3 P1 C9 N5 -166.32(12)
C3 P1 C1 C2 -55.76(16)
C17 C12 C11 N5 -109.20(18)
C17 C12 C13 F1 -178.38(15)
C17 C12 C13 C14 0.4(3)
C17 C16 C15 C14 0.4(3)
C5 P2 C10 N5 77.31(13)
C5 P2 C7 C8 51.28(17)
C34 C29 C28 N6 -106.75(19)
C34 C29 C30 F3 179.25(15)
C34 C29 C30 C31 -2.0(3)
C34 C33 C32 C31 -1.8(3)
C30 C29 C28 N6 73.3(2)
C30 C29 C34 F4 -179.68(16)
C30 C29 C34 C33 0.4(3)
C30 C31 C32 C33 0.3(3)
C7 P2 C10 N5 -178.70(12)
C7 P2 C5 C6 59.63(15)
C16 C15 C14 C13 0.0(3)
C13 C12 C11 N5 69.2(2)
C13 C12 C17 F2 -179.63(15)
C13 C12 C17 C16 0.0(3)
